data_7037507
loop_
_publ_author_name
'Yu, Ying'
'Li, Jiancheng'
'Liu, Weiping'
'Ye, Qingsong'
'Zhu, Hongping'

_publ_section_title
;
 Amino group combined P/Ge and P/Sn Lewis pairs: synthesis and dipolar
 addition reactions to alkyne and aldehyde molecules.
;
_journal_issue 14
_journal_name_full 'Dalton transactions (Cambridge, England : 2003)'
_journal_page_first 6259
_journal_page_last 6268
_journal_paper_doi 10.1039/c5dt03873a
_journal_volume 45
_journal_year 2016
_chemical_formula_sum 'C27 H27 Cl3 Ge N O4 P'
_chemical_formula_weight 639.41
_chemical_name_systematic
; 
 ? 
;
_space_group_IT_number 14
_symmetry_cell_setting monoclinic
_symmetry_space_group_name_Hall '-P 2ybc'
_symmetry_space_group_name_H-M 'P 1 21/c 1'
_atom_sites_solution_hydrogens geom
_atom_sites_solution_primary direct
_atom_sites_solution_secondary difmap
_audit_creation_method SHELXL-97
_audit_update_record
;
2015-09-12 deposited with the CCDC.
2015-12-01 downloaded from the CCDC.
;
_cell_angle_alpha 90.00
_cell_angle_beta 102.189(8)
_cell_angle_gamma 90.00
_cell_formula_units_Z 4
_cell_length_a 12.5358(9)
_cell_length_b 13.0789(9)
_cell_length_c 17.8152(13)
_cell_measurement_reflns_used 2859
_cell_measurement_temperature 173(2)
_cell_measurement_theta_max 26.6070
_cell_measurement_theta_min 3.3330
_cell_volume 2855.0(4)
_computing_cell_refinement CrysAlisPro
_computing_data_collection CrysAlisPro
_computing_data_reduction CrysAlisPro
_computing_molecular_graphics 'Bruker SHELXTL'
_computing_publication_material 'Bruker SHELXTL'
_computing_structure_refinement 'SHELXL-97 (Sheldrick, 1997)'
_computing_structure_solution 'SHELXS-97 (Sheldrick, 1990)'
_diffrn_ambient_temperature 173(2)
_diffrn_detector_area_resol_mean 16.1093
_diffrn_measured_fraction_theta_full 0.999
_diffrn_measured_fraction_theta_max 0.999
_diffrn_measurement_device_type 'Xcalibur, Sapphire3, Gemini ultra'
_diffrn_measurement_method 'phi and omega scans'
_diffrn_radiation_monochromator graphite
_diffrn_radiation_source 'Enhanced (Mo) X-ray Source'
_diffrn_radiation_type MoK\a
_diffrn_radiation_wavelength 0.71073
_diffrn_reflns_av_R_equivalents 0.0395
_diffrn_reflns_av_sigmaI/netI 0.0606
_diffrn_reflns_limit_h_max 15
_diffrn_reflns_limit_h_min -15
_diffrn_reflns_limit_k_max 9
_diffrn_reflns_limit_k_min -16
_diffrn_reflns_limit_l_max 21
_diffrn_reflns_limit_l_min -21
_diffrn_reflns_number 11876
_diffrn_reflns_theta_full 26.00
_diffrn_reflns_theta_max 26.00
_diffrn_reflns_theta_min 3.00
_exptl_absorpt_coefficient_mu 1.443
_exptl_absorpt_correction_T_max 0.7612
_exptl_absorpt_correction_T_min 0.5960
_exptl_absorpt_correction_type multi-scan
_exptl_absorpt_process_details empirical
_exptl_crystal_colour colorless
_exptl_crystal_density_diffrn 1.488
_exptl_crystal_density_meas ?
_exptl_crystal_density_method 'not measured'
_exptl_crystal_description rectangular
_exptl_crystal_F_000 1304
_exptl_crystal_size_max 0.40
_exptl_crystal_size_mid 0.20
_exptl_crystal_size_min 0.20
_refine_diff_density_max 0.426
_refine_diff_density_min -0.323
_refine_diff_density_rms 0.076
_refine_ls_extinction_method none
_refine_ls_goodness_of_fit_ref 1.019
_refine_ls_hydrogen_treatment 'refined in a riding mode to the carrier atom'
_refine_ls_matrix_type full
_refine_ls_number_parameters 339
_refine_ls_number_reflns 5595
_refine_ls_number_restraints 0
_refine_ls_restrained_S_all 1.019
_refine_ls_R_factor_all 0.0568
_refine_ls_R_factor_gt 0.0413
_refine_ls_shift/su_max 0.017
_refine_ls_shift/su_mean 0.000
_refine_ls_structure_factor_coef Fsqd
_refine_ls_weighting_details 'calc w=1/[\s^2^(Fo^2^)+(0.0378P)^2^+0.1649P] where P=(Fo^2^+2Fc^2^)/3'
_refine_ls_weighting_scheme calc
_refine_ls_wR_factor_gt 0.0862
_refine_ls_wR_factor_ref 0.0918
_reflns_number_gt 4505
_reflns_number_total 5595
_reflns_threshold_expression >2sigma(I)
_cod_data_source_file c5dt03873a2.cif
_cod_data_source_block ljc-140115
_cod_depositor_comments
;
The following automatic conversions were performed:

'_symmetry_cell_setting' value 'Monoclinic' changed to 'monoclinic'
according to
/usr/data/users/saulius/crontab/automatic-downloads/rss-feeds/RSC/lib/dictionaries/cif_core.dic
dictionary named 'cif_core.dic' version 2.4.2 from 2011-04-26.

'_exptl_crystal_density_meas' value 'not measured' was changed to '?'
- the value is perceived as not measured.

Automatic conversion script
Id: cif_fix_values 4268 2015-11-12 08:31:59Z antanas 

 Adding full bibliography for 7037506--7037512.cif.
;
_cod_original_sg_symbol_H-M P2(1)/c
_cod_database_code 7037507

loop_
_symmetry_equiv_pos_as_xyz
'x, y, z'
'-x, y+1/2, -z+1/2'
'-x, -y, -z'
'x, -y-1/2, z-1/2'

loop_
_atom_site_label
_atom_site_type_symbol
_atom_site_fract_x
_atom_site_fract_y
_atom_site_fract_z
_atom_site_U_iso_or_equiv
_atom_site_adp_type
_atom_site_occupancy
_atom_site_symmetry_multiplicity
_atom_site_calc_flag
_atom_site_refinement_flags
Ge1 Ge 0.83596(2) 0.04029(2) 0.215490(17) 0.01860(10) Uani 1 1 d .
P1 P 0.70124(6) -0.09079(6) 0.30320(4) 0.01711(17) Uani 1 1 d .
Cl1 Cl 0.82770(7) 0.20759(6) 0.19132(5) 0.0354(2) Uani 1 1 d .
Cl2 Cl 0.81886(7) 0.01399(7) 0.08835(4) 0.0363(2) Uani 1 1 d .
Cl3 Cl 1.00336(6) -0.01805(6) 0.24269(5) 0.0310(2) Uani 1 1 d .
O1 O 0.70555(19) -0.04684(18) 0.46986(12) 0.0372(6) Uani 1 1 d .
O2 O 0.84399(19) 0.06593(17) 0.48775(11) 0.0338(6) Uani 1 1 d .
O3 O 0.83501(18) 0.23432(15) 0.37853(12) 0.0326(5) Uani 1 1 d .
O4 O 0.99680(18) 0.15497(18) 0.38826(14) 0.0416(6) Uani 1 1 d .
N1 N 0.72803(19) -0.06391(17) 0.21863(13) 0.0179(5) Uani 1 1 d .
C1 C 0.7741(2) 0.0089(2) 0.36235(16) 0.0183(6) Uani 1 1 d .
C2 C 0.8329(2) 0.0704(2) 0.32699(16) 0.0184(6) Uani 1 1 d .
C3 C 0.7694(3) 0.0059(2) 0.44550(17) 0.0226(7) Uani 1 1 d .
C4 C 0.9000(3) 0.1568(2) 0.36865(17) 0.0243(7) Uani 1 1 d .
C5 C 0.8497(3) 0.0644(3) 0.56993(18) 0.0429(10) Uani 1 1 d .
H5A H 0.9047 0.1137 0.5951 0.064 Uiso 1 1 calc R
H5B H 0.8700 -0.0043 0.5899 0.064 Uiso 1 1 calc R
H5C H 0.7784 0.0828 0.5803 0.064 Uiso 1 1 calc R
C6 C 0.8892(4) 0.3229(3) 0.4173(2) 0.0571(12) Uani 1 1 d .
H6A H 0.8356 0.3773 0.4178 0.086 Uiso 1 1 calc R
H6B H 0.9449 0.3468 0.3902 0.086 Uiso 1 1 calc R
H6C H 0.9238 0.3047 0.4702 0.086 Uiso 1 1 calc R
C11 C 0.6552(2) -0.1115(2) 0.15267(16) 0.0190(6) Uani 1 1 d .
C12 C 0.5586(2) -0.0606(2) 0.11880(16) 0.0224(7) Uani 1 1 d .
C13 C 0.4831(3) -0.1124(2) 0.06292(17) 0.0302(8) Uani 1 1 d .
H13A H 0.4173 -0.0788 0.0395 0.036 Uiso 1 1 calc R
C14 C 0.5009(3) -0.2115(3) 0.04040(18) 0.0338(8) Uani 1 1 d .
C15 C 0.6009(3) -0.2553(2) 0.06987(17) 0.0290(7) Uani 1 1 d .
H15A H 0.6167 -0.3206 0.0515 0.035 Uiso 1 1 calc R
C16 C 0.6801(2) -0.2071(2) 0.12589(16) 0.0220(7) Uani 1 1 d .
C17 C 0.5344(3) 0.0472(2) 0.13946(19) 0.0336(8) Uani 1 1 d .
H17A H 0.6025 0.0812 0.1640 0.050 Uiso 1 1 calc R
H17B H 0.4845 0.0460 0.1750 0.050 Uiso 1 1 calc R
H17C H 0.5004 0.0845 0.0928 0.050 Uiso 1 1 calc R
C18 C 0.4141(3) -0.2699(3) -0.0160(2) 0.0543(11) Uani 1 1 d .
H18A H 0.4252 -0.3436 -0.0076 0.081 Uiso 1 1 calc R
H18B H 0.4196 -0.2530 -0.0687 0.081 Uiso 1 1 calc R
H18C H 0.3416 -0.2509 -0.0082 0.081 Uiso 1 1 calc R
C19 C 0.7897(3) -0.2584(3) 0.1521(2) 0.0358(8) Uani 1 1 d .
H19A H 0.8467 -0.2062 0.1648 0.054 Uiso 1 1 calc R
H19B H 0.8047 -0.3021 0.1109 0.054 Uiso 1 1 calc R
H19C H 0.7887 -0.3001 0.1976 0.054 Uiso 1 1 calc R
C31 C 0.7574(2) -0.2094(2) 0.34457(16) 0.0201(6) Uani 1 1 d .
C32 C 0.7019(3) -0.2709(2) 0.38712(18) 0.0308(8) Uani 1 1 d .
H32A H 0.6287 -0.2554 0.3895 0.037 Uiso 1 1 calc R
C33 C 0.7538(3) -0.3550(3) 0.4262(2) 0.0403(9) Uani 1 1 d .
H33A H 0.7157 -0.3973 0.4551 0.048 Uiso 1 1 calc R
C34 C 0.8593(3) -0.3774(3) 0.4233(2) 0.0367(9) Uani 1 1 d .
H34A H 0.8940 -0.4356 0.4497 0.044 Uiso 1 1 calc R
C35 C 0.9155(3) -0.3161(2) 0.38224(18) 0.0319(8) Uani 1 1 d .
H35A H 0.9889 -0.3322 0.3806 0.038 Uiso 1 1 calc R
C36 C 0.8664(2) -0.2315(2) 0.34342(17) 0.0264(7) Uani 1 1 d .
H36A H 0.9061 -0.1886 0.3161 0.032 Uiso 1 1 calc R
C37 C 0.5575(2) -0.0880(2) 0.29997(16) 0.0207(6) Uani 1 1 d .
C38 C 0.4919(2) -0.1660(2) 0.26180(17) 0.0271(7) Uani 1 1 d .
H38A H 0.5244 -0.2242 0.2439 0.033 Uiso 1 1 calc R
C39 C 0.3800(3) -0.1589(3) 0.25009(19) 0.0370(9) Uani 1 1 d .
H39A H 0.3355 -0.2120 0.2238 0.044 Uiso 1 1 calc R
C40 C 0.3326(3) -0.0754(3) 0.2762(2) 0.0450(10) Uani 1 1 d .
H40A H 0.2553 -0.0705 0.2670 0.054 Uiso 1 1 calc R
C41 C 0.3960(3) 0.0013(3) 0.3157(2) 0.0429(9) Uani 1 1 d .
H41A H 0.3623 0.0580 0.3347 0.051 Uiso 1 1 calc R
C42 C 0.5090(3) -0.0039(3) 0.32772(19) 0.0307(8) Uani 1 1 d .
H42A H 0.5528 0.0492 0.3546 0.037 Uiso 1 1 calc R

loop_
_atom_site_aniso_label
_atom_site_aniso_U_11
_atom_site_aniso_U_22
_atom_site_aniso_U_33
_atom_site_aniso_U_23
_atom_site_aniso_U_13
_atom_site_aniso_U_12
Ge1 0.01847(17) 0.02001(17) 0.01812(16) 0.00101(13) 0.00568(12) -0.00145(14)
P1 0.0162(4) 0.0181(4) 0.0173(4) -0.0004(3) 0.0040(3) -0.0025(3)
Cl1 0.0540(5) 0.0227(4) 0.0340(4) 0.0076(3) 0.0192(4) 0.0058(4)
Cl2 0.0475(5) 0.0435(5) 0.0199(4) -0.0028(3) 0.0116(4) -0.0171(4)
Cl3 0.0217(4) 0.0389(5) 0.0339(4) 0.0023(4) 0.0094(3) 0.0055(4)
O1 0.0396(14) 0.0499(15) 0.0238(12) -0.0005(11) 0.0104(11) -0.0164(13)
O2 0.0434(14) 0.0382(13) 0.0175(11) -0.0024(10) 0.0009(10) -0.0153(12)
O3 0.0444(14) 0.0203(11) 0.0298(12) -0.0071(9) 0.0001(11) -0.0006(11)
O4 0.0231(12) 0.0467(15) 0.0536(16) -0.0141(13) 0.0050(12) -0.0138(12)
N1 0.0186(12) 0.0183(12) 0.0171(12) -0.0018(10) 0.0046(10) -0.0037(11)
C1 0.0176(14) 0.0180(15) 0.0184(14) -0.0013(12) 0.0020(12) 0.0012(13)
C2 0.0150(14) 0.0189(15) 0.0212(15) -0.0011(12) 0.0039(12) 0.0027(13)
C3 0.0274(17) 0.0192(15) 0.0217(16) 0.0004(13) 0.0063(14) 0.0007(15)
C4 0.0285(18) 0.0220(16) 0.0227(16) -0.0002(13) 0.0062(14) -0.0049(15)
C5 0.063(3) 0.046(2) 0.0154(16) -0.0034(15) -0.0015(17) -0.003(2)
C6 0.085(3) 0.030(2) 0.053(3) -0.0197(18) 0.007(2) -0.010(2)
C11 0.0209(15) 0.0177(15) 0.0194(15) -0.0009(12) 0.0067(12) -0.0071(13)
C12 0.0226(16) 0.0243(16) 0.0207(15) 0.0021(12) 0.0059(13) -0.0022(14)
C13 0.0253(17) 0.038(2) 0.0242(17) 0.0024(14) -0.0011(14) -0.0021(16)
C14 0.037(2) 0.041(2) 0.0216(17) 0.0023(15) 0.0021(15) -0.0152(18)
C15 0.0383(19) 0.0232(17) 0.0259(17) -0.0064(13) 0.0077(15) -0.0048(16)
C16 0.0249(16) 0.0204(16) 0.0216(15) -0.0012(12) 0.0066(13) -0.0024(14)
C17 0.0352(19) 0.0357(19) 0.0275(18) 0.0030(15) 0.0009(15) 0.0094(17)
C18 0.055(3) 0.054(3) 0.043(2) -0.0006(19) -0.015(2) -0.024(2)
C19 0.0315(19) 0.0336(19) 0.042(2) -0.0147(16) 0.0072(16) 0.0011(17)
C31 0.0216(15) 0.0173(15) 0.0209(15) -0.0008(12) 0.0028(13) 0.0004(14)
C32 0.0242(17) 0.0317(18) 0.0373(19) 0.0093(15) 0.0080(15) -0.0029(16)
C33 0.034(2) 0.034(2) 0.051(2) 0.0215(17) 0.0044(17) -0.0056(18)
C34 0.039(2) 0.0259(18) 0.043(2) 0.0113(16) 0.0038(17) 0.0046(17)
C35 0.0267(17) 0.0360(19) 0.0334(19) 0.0030(15) 0.0074(15) 0.0128(17)
C36 0.0237(16) 0.0280(17) 0.0279(17) 0.0020(14) 0.0063(14) 0.0004(15)
C37 0.0174(15) 0.0280(16) 0.0180(15) 0.0004(13) 0.0067(12) -0.0019(14)
C38 0.0266(17) 0.0294(17) 0.0264(17) 0.0010(14) 0.0082(14) -0.0075(15)
C39 0.0234(17) 0.056(2) 0.0315(19) -0.0008(17) 0.0067(15) -0.0129(19)
C40 0.0169(16) 0.073(3) 0.045(2) 0.003(2) 0.0083(16) -0.002(2)
C41 0.0300(19) 0.052(2) 0.050(2) -0.0015(19) 0.0164(18) 0.011(2)
C42 0.0260(17) 0.0330(18) 0.0340(19) -0.0011(15) 0.0081(15) -0.0008(16)

loop_
_atom_type_symbol
_atom_type_description
_atom_type_scat_dispersion_real
_atom_type_scat_dispersion_imag
_atom_type_scat_source
C C 0.0033 0.0016 'International Tables Vol C Tables 4.2.6.8 and 6.1.1.4'
H H 0.0000 0.0000 'International Tables Vol C Tables 4.2.6.8 and 6.1.1.4'
N N 0.0061 0.0033 'International Tables Vol C Tables 4.2.6.8 and 6.1.1.4'
P P 0.1023 0.0942 'International Tables Vol C Tables 4.2.6.8 and 6.1.1.4'
Cl Cl 0.1484 0.1585 'International Tables Vol C Tables 4.2.6.8 and 6.1.1.4'
Ge Ge 0.1547 1.8001 'International Tables Vol C Tables 4.2.6.8 and 6.1.1.4'
O O 0.0106 0.0060 'International Tables Vol C Tables 4.2.6.8 and 6.1.1.4'

loop_
_geom_angle_atom_site_label_1
_geom_angle_atom_site_label_2
_geom_angle_atom_site_label_3
_geom_angle
N1 Ge1 C2 87.17(10)
N1 Ge1 Cl3 113.12(7)
C2 Ge1 Cl3 93.78(8)
N1 Ge1 Cl1 134.02(7)
C2 Ge1 Cl1 89.36(8)
Cl3 Ge1 Cl1 112.85(3)
N1 Ge1 Cl2 90.16(7)
C2 Ge1 Cl2 173.21(8)
Cl3 Ge1 Cl2 93.01(3)
Cl1 Ge1 Cl2 88.00(3)
N1 P1 C37 111.33(13)
N1 P1 C31 114.91(13)
C37 P1 C31 109.59(14)
N1 P1 C1 101.80(13)
C37 P1 C1 112.76(14)
C31 P1 C1 106.21(13)
C3 O2 C5 116.3(3)
C4 O3 C6 115.7(3)
C11 N1 P1 115.45(18)
C11 N1 Ge1 126.74(18)
P1 N1 Ge1 117.15(13)
C2 C1 C3 128.6(3)
C2 C1 P1 115.0(2)
C3 C1 P1 116.1(2)
C1 C2 C4 121.7(3)
C1 C2 Ge1 118.0(2)
C4 C2 Ge1 120.20(19)
O1 C3 O2 125.2(3)
O1 C3 C1 122.7(3)
O2 C3 C1 112.1(3)
O4 C4 O3 126.1(3)
O4 C4 C2 123.8(3)
O3 C4 C2 110.0(2)
O2 C5 H5A 109.5
O2 C5 H5B 109.5
H5A C5 H5B 109.5
O2 C5 H5C 109.5
H5A C5 H5C 109.5
H5B C5 H5C 109.5
O3 C6 H6A 109.5
O3 C6 H6B 109.5
H6A C6 H6B 109.5
O3 C6 H6C 109.5
H6A C6 H6C 109.5
H6B C6 H6C 109.5
C16 C11 C12 120.8(3)
C16 C11 N1 120.5(3)
C12 C11 N1 118.6(2)
C13 C12 C11 118.1(3)
C13 C12 C17 119.3(3)
C11 C12 C17 122.7(3)
C14 C13 C12 122.2(3)
C14 C13 H13A 118.9
C12 C13 H13A 118.9
C15 C14 C13 117.9(3)
C15 C14 C18 120.5(3)
C13 C14 C18 121.6(3)
C14 C15 C16 122.3(3)
C14 C15 H15A 118.8
C16 C15 H15A 118.8
C11 C16 C15 118.1(3)
C11 C16 C19 123.0(3)
C15 C16 C19 118.8(3)
C12 C17 H17A 109.5
C12 C17 H17B 109.5
H17A C17 H17B 109.5
C12 C17 H17C 109.5
H17A C17 H17C 109.5
H17B C17 H17C 109.5
C14 C18 H18A 109.5
C14 C18 H18B 109.5
H18A C18 H18B 109.5
C14 C18 H18C 109.5
H18A C18 H18C 109.5
H18B C18 H18C 109.5
C16 C19 H19A 109.5
C16 C19 H19B 109.5
H19A C19 H19B 109.5
C16 C19 H19C 109.5
H19A C19 H19C 109.5
H19B C19 H19C 109.5
C32 C31 C36 119.4(3)
C32 C31 P1 121.7(2)
C36 C31 P1 118.1(2)
C31 C32 C33 119.8(3)
C31 C32 H32A 120.1
C33 C32 H32A 120.1
C34 C33 C32 120.4(3)
C34 C33 H33A 119.8
C32 C33 H33A 119.8
C33 C34 C35 120.3(3)
C33 C34 H34A 119.9
C35 C34 H34A 119.9
C34 C35 C36 120.6(3)
C34 C35 H35A 119.7
C36 C35 H35A 119.7
C35 C36 C31 119.5(3)
C35 C36 H36A 120.3
C31 C36 H36A 120.3
C38 C37 C42 119.5(3)
C38 C37 P1 119.1(2)
C42 C37 P1 121.0(2)
C39 C38 C37 120.1(3)
C39 C38 H38A 119.9
C37 C38 H38A 119.9
C40 C39 C38 120.2(3)
C40 C39 H39A 119.9
C38 C39 H39A 119.9
C39 C40 C41 120.6(3)
C39 C40 H40A 119.7
C41 C40 H40A 119.7
C40 C41 C42 120.1(3)
C40 C41 H41A 119.9
C42 C41 H41A 119.9
C41 C42 C37 119.4(3)
C41 C42 H42A 120.3
C37 C42 H42A 120.3

loop_
_geom_bond_atom_site_label_1
_geom_bond_atom_site_label_2
_geom_bond_distance
Ge1 N1 1.930(2)
Ge1 C2 2.033(3)
Ge1 Cl3 2.1890(8)
Ge1 Cl1 2.2282(8)
Ge1 Cl2 2.2560(8)
P1 N1 1.649(2)
P1 C37 1.791(3)
P1 C31 1.796(3)
P1 C1 1.800(3)
O1 C3 1.205(3)
O2 C3 1.327(3)
O2 C5 1.451(4)
O3 C4 1.335(4)
O3 C6 1.443(4)
O4 C4 1.190(4)
N1 C11 1.465(3)
C1 C2 1.336(4)
C1 C3 1.495(4)
C2 C4 1.507(4)
C5 H5A 0.9800
C5 H5B 0.9800
C5 H5C 0.9800
C6 H6A 0.9800
C6 H6B 0.9800
C6 H6C 0.9800
C11 C16 1.397(4)
C11 C12 1.402(4)
C12 C13 1.396(4)
C12 C17 1.503(4)
C13 C14 1.388(5)
C13 H13A 0.9500
C14 C15 1.378(4)
C14 C18 1.522(4)
C15 C16 1.400(4)
C15 H15A 0.9500
C16 C19 1.512(4)
C17 H17A 0.9800
C17 H17B 0.9800
C17 H17C 0.9800
C18 H18A 0.9800
C18 H18B 0.9800
C18 H18C 0.9800
C19 H19A 0.9800
C19 H19B 0.9800
C19 H19C 0.9800
C31 C32 1.388(4)
C31 C36 1.401(4)
C32 C33 1.389(4)
C32 H32A 0.9500
C33 C34 1.366(5)
C33 H33A 0.9500
C34 C35 1.375(4)
C34 H34A 0.9500
C35 C36 1.379(4)
C35 H35A 0.9500
C36 H36A 0.9500
C37 C38 1.395(4)
C37 C42 1.397(4)
C38 C39 1.377(4)
C38 H38A 0.9500
C39 C40 1.371(5)
C39 H39A 0.9500
C40 C41 1.378(5)
C40 H40A 0.9500
C41 C42 1.389(5)
C41 H41A 0.9500
C42 H42A 0.9500
